data_4309643
loop_
_publ_author_name
'William R. Gemmill'
'Mark D. Smith'
'Yurij A. Mozharivsky'
'Gordon J. Miller'
'Hans-Conrad zur Loye'

_publ_contact_author_address
;
Department of Chemistry and Biochemistry
University of South Carolina
Columbia, SC  29208
USA
;
_publ_contact_author_email zurloye@sc.edu
_publ_contact_author_fax '803 777 8508'
_publ_contact_author_name 'Professor Hans-Conrad zur Loye'
_publ_contact_author_phone '803 777 6916'
_publ_section_title
;
Crystal Growth, Structural Transitions, and Magnetic Properties of the
Fluorite-Related Osmates: Sm3OsO7, Eu3OsO7, and Gd3OsO7
;
_journal_name_full 'Inorganic Chemistry'
_journal_page_first 7047
_journal_page_last 7055
_journal_paper_doi 10.1021/ic0506106
_journal_volume 44
_journal_year 2005
_chemical_formula_moiety 'O7 Ru Sm3'
_chemical_formula_sum 'O7 Ru Sm3'
_chemical_formula_weight 664.12
_chemical_name_systematic
; 
 ? 
;
_space_group_IT_number 63
_symmetry_cell_setting orthorhombic
_symmetry_space_group_name_Hall '-C 2c 2'
_symmetry_space_group_name_H-M 'C m c m'
_atom_sites_solution_hydrogens none
_atom_sites_solution_primary direct
_atom_sites_solution_secondary difmap
_audit_creation_method SHELXL-97
_cell_angle_alpha 90.00
_cell_angle_beta 90.00
_cell_angle_gamma 90.00
_cell_formula_units_Z 4
_cell_length_a 10.7492(3)
_cell_length_b 7.3125(2)
_cell_length_c 7.4387(2)
_cell_measurement_reflns_used 3625
_cell_measurement_temperature 220(2)
_cell_measurement_theta_max 35.106
_cell_measurement_theta_min 3.370
_cell_volume 584.71(3)
_computing_cell_refinement 'SAINT+ NT V6.22 (Bruker, 2001)'
_computing_data_collection 'SMART NT V5.625 (Bruker, 1998)'
_computing_data_reduction 'SAINT+ NT V6.22'
_computing_molecular_graphics 'SHELXTL V6.1 (Sheldrick, 2000)'
_computing_publication_material 'SHELXTL V6.1'
_computing_structure_refinement 'SHELXL-97 (Sheldrick, 1997)'
_computing_structure_solution 'SHELXS-97 (Sheldrick, 1990)'
_diffrn_ambient_temperature 220(2)
_diffrn_measured_fraction_theta_full 0.999
_diffrn_measured_fraction_theta_max 0.999
_diffrn_measurement_device_type 'Bruker SMART APEX CCD diffractometer'
_diffrn_measurement_method 'omega scans'
_diffrn_radiation_monochromator graphite
_diffrn_radiation_source 'fine-focus sealed tube'
_diffrn_radiation_type MoK\a
_diffrn_radiation_wavelength 0.71073
_diffrn_reflns_av_R_equivalents 0.0270
_diffrn_reflns_av_sigmaI/netI 0.0185
_diffrn_reflns_limit_h_max 13
_diffrn_reflns_limit_h_min -17
_diffrn_reflns_limit_k_max 11
_diffrn_reflns_limit_k_min -10
_diffrn_reflns_limit_l_max 12
_diffrn_reflns_limit_l_min -11
_diffrn_reflns_number 4695
_diffrn_reflns_theta_full 35.11
_diffrn_reflns_theta_max 35.11
_diffrn_reflns_theta_min 3.37
_diffrn_standards_decay_% 0
_exptl_absorpt_coefficient_mu 32.199
_exptl_absorpt_correction_T_max 1.0000
_exptl_absorpt_correction_T_min 0.6249
_exptl_absorpt_correction_type multi-scan
_exptl_absorpt_process_details '(SADABS, Bruker, 2001)'
_exptl_crystal_colour black
_exptl_crystal_density_diffrn 7.544
_exptl_crystal_density_method 'not measured'
_exptl_crystal_description fragment
_exptl_crystal_F_000 1144
_exptl_crystal_size_max 0.06
_exptl_crystal_size_mid 0.05
_exptl_crystal_size_min 0.04
_refine_diff_density_max 1.767
_refine_diff_density_min -1.576
_refine_diff_density_rms 0.322
_refine_ls_extinction_coef 0.00444(17)
_refine_ls_extinction_expression Fc^*^=kFc[1+0.001xFc^2^\l^3^/sin(2\q)]^-1/4^
_refine_ls_extinction_method SHELXL
_refine_ls_goodness_of_fit_ref 1.124
_refine_ls_hydrogen_treatment none
_refine_ls_matrix_type full
_refine_ls_number_parameters 35
_refine_ls_number_reflns 715
_refine_ls_number_restraints 0
_refine_ls_restrained_S_all 1.124
_refine_ls_R_factor_all 0.0200
_refine_ls_R_factor_gt 0.0191
_refine_ls_shift/su_max 0.000
_refine_ls_shift/su_mean 0.000
_refine_ls_structure_factor_coef Fsqd
_refine_ls_weighting_details 'calc w=1/[\s^2^(Fo^2^)+(0.0260P)^2^+5.1212P] where P=(Fo^2^+2Fc^2^)/3'
_refine_ls_weighting_scheme calc
_refine_ls_wR_factor_gt 0.0482
_refine_ls_wR_factor_ref 0.0487
_reflns_number_gt 698
_reflns_number_total 715
_reflns_threshold_expression >2sigma(I)
_cod_data_source_file ic0506106si20050421_014721_1.cif
_cod_data_source_block "'Sm3RuO7hightemperatureCmcm'"
_cod_depositor_comments
;
The following automatic conversions were performed:
'_symmetry_cell_setting' value 'Orthorhombic' changed to 'orthorhombic'
according to '/home/saulius/struct/CIF-dictionaries/cif_core.dic'
dictionary named 'cif_core.dic' version 2.4.1 from 2010-06-29.

Automatic conversion script
Id: cif_fix_enum 1527 2010-12-29 10:47:43Z saulius 
;
_cod_database_code 4309643

loop_
_symmetry_equiv_pos_as_xyz
'x, y, z'
'-x, -y, z+1/2'
'-x, y, -z+1/2'
'x, -y, -z'
'x+1/2, y+1/2, z'
'-x+1/2, -y+1/2, z+1/2'
'-x+1/2, y+1/2, -z+1/2'
'x+1/2, -y+1/2, -z'
'-x, -y, -z'
'x, y, -z-1/2'
'x, -y, z-1/2'
'-x, y, z'
'-x+1/2, -y+1/2, -z'
'x+1/2, y+1/2, -z-1/2'
'x+1/2, -y+1/2, z-1/2'
'-x+1/2, y+1/2, z'

loop_
_atom_site_label
_atom_site_type_symbol
_atom_site_fract_x
_atom_site_fract_y
_atom_site_fract_z
_atom_site_U_iso_or_equiv
_atom_site_adp_type
_atom_site_occupancy
_atom_site_symmetry_multiplicity
_atom_site_calc_flag
_atom_site_refinement_flags
_atom_site_disorder_assembly
_atom_site_disorder_group
Sm1 Sm 0.0000 0.0000 0.0000 0.01002(11) Uani 1 4 d S . .
Sm2 Sm 0.22328(2) 0.30570(3) 0.2500 0.00489(9) Uani 1 2 d S . .
Ru1 Ru 0.0000 0.5000 0.0000 0.00322(11) Uani 1 4 d S . .
O1 O 0.1266(3) 0.3149(4) -0.0402(4) 0.0124(5) Uani 1 1 d . . .
O2 O 0.1309(4) 0.0275(5) 0.2500 0.0068(6) Uani 1 2 d S . .
O3 O 0.0000 0.4160(7) 0.2500 0.0060(8) Uani 1 4 d S . .

loop_
_atom_site_aniso_label
_atom_site_aniso_U_11
_atom_site_aniso_U_22
_atom_site_aniso_U_33
_atom_site_aniso_U_23
_atom_site_aniso_U_13
_atom_site_aniso_U_12
Sm1 0.00539(17) 0.0199(2) 0.00476(15) -0.00193(12) 0.000 0.000
Sm2 0.00453(13) 0.00423(12) 0.00591(12) 0.000 0.000 -0.00075(7)
Ru1 0.0029(2) 0.0029(2) 0.0038(2) 0.00006(14) 0.000 0.000
O1 0.0137(13) 0.0160(12) 0.0075(11) -0.0009(9) -0.0009(10) 0.0100(10)
O2 0.0071(15) 0.0072(13) 0.0060(14) 0.000 0.000 -0.0003(12)
O3 0.008(2) 0.0077(18) 0.0026(18) 0.000 0.000 0.000

loop_
_atom_type_symbol
_atom_type_description
_atom_type_scat_dispersion_real
_atom_type_scat_dispersion_imag
_atom_type_scat_source
O O 0.0106 0.0060 'International Tables Vol C Tables 4.2.6.8 and 6.1.1.4'
Ru Ru -1.2594 0.8363 'International Tables Vol C Tables 4.2.6.8 and 6.1.1.4'
Sm Sm -0.1638 3.4418 'International Tables Vol C Tables 4.2.6.8 and 6.1.1.4'

loop_
_geom_angle_atom_site_label_1
_geom_angle_atom_site_label_2
_geom_angle_atom_site_label_3
_geom_angle
_geom_angle_site_symmetry_1
_geom_angle_site_symmetry_3
_geom_angle_publ_flag
O2 Sm1 O2 180.00(15) 9 . ?
O2 Sm1 O2 106.10(15) 9 3 ?
O2 Sm1 O2 73.90(15) . 3 ?
O2 Sm1 O2 73.90(15) 9 11 ?
O2 Sm1 O2 106.10(15) . 11 ?
O2 Sm1 O2 180.0 3 11 ?
O2 Sm1 O1 106.82(10) 9 . ?
O2 Sm1 O1 73.18(10) . . ?
O2 Sm1 O1 108.57(11) 3 . ?
O2 Sm1 O1 71.43(11) 11 . ?
O2 Sm1 O1 73.18(10) 9 9 ?
O2 Sm1 O1 106.82(10) . 9 ?
O2 Sm1 O1 71.43(11) 3 9 ?
O2 Sm1 O1 108.57(11) 11 9 ?
O1 Sm1 O1 180.00(6) . 9 ?
O2 Sm1 O1 71.43(11) 9 12 ?
O2 Sm1 O1 108.57(11) . 12 ?
O2 Sm1 O1 73.18(10) 3 12 ?
O2 Sm1 O1 106.82(10) 11 12 ?
O1 Sm1 O1 60.73(13) . 12 ?
O1 Sm1 O1 119.27(13) 9 12 ?
O2 Sm1 O1 108.57(11) 9 4 ?
O2 Sm1 O1 71.43(11) . 4 ?
O2 Sm1 O1 106.82(10) 3 4 ?
O2 Sm1 O1 73.18(10) 11 4 ?
O1 Sm1 O1 119.27(13) . 4 ?
O1 Sm1 O1 60.73(13) 9 4 ?
O1 Sm1 O1 180.00(12) 12 4 ?
O2 Sm1 Sm1 37.39(7) 9 2_554 ?
O2 Sm1 Sm1 142.61(7) . 2_554 ?
O2 Sm1 Sm1 142.61(7) 3 2_554 ?
O2 Sm1 Sm1 37.39(7) 11 2_554 ?
O1 Sm1 Sm1 83.63(6) . 2_554 ?
O1 Sm1 Sm1 96.37(6) 9 2_554 ?
O1 Sm1 Sm1 83.63(6) 12 2_554 ?
O1 Sm1 Sm1 96.37(6) 4 2_554 ?
O2 Sm1 Sm1 142.61(7) 9 2 ?
O2 Sm1 Sm1 37.39(7) . 2 ?
O2 Sm1 Sm1 37.39(7) 3 2 ?
O2 Sm1 Sm1 142.61(7) 11 2 ?
O1 Sm1 Sm1 96.37(6) . 2 ?
O1 Sm1 Sm1 83.63(6) 9 2 ?
O1 Sm1 Sm1 96.37(6) 12 2 ?
O1 Sm1 Sm1 83.63(6) 4 2 ?
Sm1 Sm1 Sm1 180.0 2_554 2 ?
O2 Sm1 Sm2 145.64(9) 9 . ?
O2 Sm1 Sm2 34.36(9) . . ?
O2 Sm1 Sm2 86.54(8) 3 . ?
O2 Sm1 Sm2 93.46(8) 11 . ?
O1 Sm1 Sm2 39.25(6) . . ?
O1 Sm1 Sm2 140.75(6) 9 . ?
O1 Sm1 Sm2 82.48(6) 12 . ?
O1 Sm1 Sm2 97.52(6) 4 . ?
Sm1 Sm1 Sm2 119.553(2) 2_554 . ?
Sm1 Sm1 Sm2 60.447(2) 2 . ?
O2 Sm1 Sm2 34.36(9) 9 9 ?
O2 Sm1 Sm2 145.64(9) . 9 ?
O2 Sm1 Sm2 93.46(8) 3 9 ?
O2 Sm1 Sm2 86.54(8) 11 9 ?
O1 Sm1 Sm2 140.75(6) . 9 ?
O1 Sm1 Sm2 39.25(6) 9 9 ?
O1 Sm1 Sm2 97.52(6) 12 9 ?
O1 Sm1 Sm2 82.48(6) 4 9 ?
Sm1 Sm1 Sm2 60.447(2) 2_554 9 ?
Sm1 Sm1 Sm2 119.553(2) 2 9 ?
Sm2 Sm1 Sm2 180.000(6) . 9 ?
O2 Sm2 O2 162.00(11) 7 . ?
O2 Sm2 O1 106.33(9) 7 . ?
O2 Sm2 O1 80.50(9) . . ?
O2 Sm2 O1 106.33(9) 7 10_556 ?
O2 Sm2 O1 80.50(9) . 10_556 ?
O1 Sm2 O1 128.47(15) . 10_556 ?
O2 Sm2 O1 78.35(11) 7 13 ?
O2 Sm2 O1 87.99(11) . 13 ?
O1 Sm2 O1 73.61(12) . 13 ?
O1 Sm2 O1 152.03(7) 10_556 13 ?
O2 Sm2 O1 78.35(11) 7 6 ?
O2 Sm2 O1 87.99(11) . 6 ?
O1 Sm2 O1 152.03(7) . 6 ?
O1 Sm2 O1 73.61(12) 10_556 6 ?
O1 Sm2 O1 80.64(14) 13 6 ?
O2 Sm2 O3 115.44(15) 7 . ?
O2 Sm2 O3 82.56(15) . . ?
O1 Sm2 O3 65.16(7) . . ?
O1 Sm2 O3 65.16(7) 10_556 . ?
O1 Sm2 O3 138.65(7) 13 . ?
O1 Sm2 O3 138.65(7) 6 . ?
O2 Sm2 Ru1 101.11(8) 7 . ?
O2 Sm2 Ru1 93.83(8) . . ?
O1 Sm2 Ru1 34.70(7) . . ?
O1 Sm2 Ru1 100.20(7) 10_556 . ?
O1 Sm2 Ru1 105.97(7) 13 . ?
O1 Sm2 Ru1 173.19(7) 6 . ?
O3 Sm2 Ru1 35.54(3) . . ?
O2 Sm2 Ru1 101.11(8) 7 2_565 ?
O2 Sm2 Ru1 93.83(8) . 2_565 ?
O1 Sm2 Ru1 100.20(7) . 2_565 ?
O1 Sm2 Ru1 34.70(7) 10_556 2_565 ?
O1 Sm2 Ru1 173.19(7) 13 2_565 ?
O1 Sm2 Ru1 105.97(7) 6 2_565 ?
O3 Sm2 Ru1 35.54(3) . 2_565 ?
Ru1 Sm2 Ru1 67.388(5) . 2_565 ?
O2 Sm2 Sm2 35.09(10) 7 7 ?
O2 Sm2 Sm2 162.91(10) . 7 ?
O1 Sm2 Sm2 92.27(7) . 7 ?
O1 Sm2 Sm2 92.27(7) 10_556 7 ?
O1 Sm2 Sm2 104.91(8) 13 7 ?
O1 Sm2 Sm2 104.91(8) 6 7 ?
O3 Sm2 Sm2 80.35(12) . 7 ?
Ru1 Sm2 Sm2 72.087(6) . 7 ?
Ru1 Sm2 Sm2 72.087(6) 2_565 7 ?
O2 Sm2 Sm2 127.05(10) 7 7_545 ?
O2 Sm2 Sm2 34.95(10) . 7_545 ?
O1 Sm2 Sm2 95.46(7) . 7_545 ?
O1 Sm2 Sm2 95.46(7) 10_556 7_545 ?
O1 Sm2 Sm2 62.29(7) 13 7_545 ?
O1 Sm2 Sm2 62.29(7) 6 7_545 ?
O3 Sm2 Sm2 117.51(12) . 7_545 ?
Ru1 Sm2 Sm2 121.995(8) . 7_545 ?
Ru1 Sm2 Sm2 121.995(8) 2_565 7_545 ?
Sm2 Sm2 Sm2 162.140(15) 7 7_545 ?
O2 Sm2 Sm1 150.307(9) 7 . ?
O2 Sm2 Sm1 35.70(5) . . ?
O1 Sm2 Sm1 45.28(8) . . ?
O1 Sm2 Sm1 100.65(8) 10_556 . ?
O1 Sm2 Sm1 83.68(8) 13 . ?
O1 Sm2 Sm1 121.89(8) 6 . ?
O3 Sm2 Sm1 65.51(10) . . ?
Ru1 Sm2 Sm1 61.440(4) . . ?
Ru1 Sm2 Sm1 93.967(6) 2_565 . ?
Sm2 Sm2 Sm1 133.198(8) 7 . ?
Sm2 Sm2 Sm1 60.863(5) 7_545 . ?
O1 Ru1 O1 180.0 12 4_565 ?
O1 Ru1 O1 88.9(2) 12 . ?
O1 Ru1 O1 91.1(2) 4_565 . ?
O1 Ru1 O1 91.1(2) 12 9_565 ?
O1 Ru1 O1 88.9(2) 4_565 9_565 ?
O1 Ru1 O1 180.00(14) . 9_565 ?
O1 Ru1 O3 94.15(13) 12 9_565 ?
O1 Ru1 O3 85.85(13) 4_565 9_565 ?
O1 Ru1 O3 94.15(13) . 9_565 ?
O1 Ru1 O3 85.85(13) 9_565 9_565 ?
O1 Ru1 O3 85.85(13) 12 . ?
O1 Ru1 O3 94.15(13) 4_565 . ?
O1 Ru1 O3 85.85(13) . . ?
O1 Ru1 O3 94.15(13) 9_565 . ?
O3 Ru1 O3 180.0(3) 9_565 . ?
O1 Ru1 Sm2 135.36(8) 12 11_565 ?
O1 Ru1 Sm2 44.64(8) 4_565 11_565 ?
O1 Ru1 Sm2 73.05(10) . 11_565 ?
O1 Ru1 Sm2 106.95(10) 9_565 11_565 ?
O3 Ru1 Sm2 48.72(5) 9_565 11_565 ?
O3 Ru1 Sm2 131.28(5) . 11_565 ?
O1 Ru1 Sm2 106.95(10) 12 . ?
O1 Ru1 Sm2 73.05(10) 4_565 . ?
O1 Ru1 Sm2 44.64(8) . . ?
O1 Ru1 Sm2 135.36(8) 9_565 . ?
O3 Ru1 Sm2 131.28(5) 9_565 . ?
O3 Ru1 Sm2 48.72(5) . . ?
Sm2 Ru1 Sm2 88.556(7) 11_565 . ?
O1 Ru1 Sm2 73.05(10) 12 9_565 ?
O1 Ru1 Sm2 106.95(10) 4_565 9_565 ?
O1 Ru1 Sm2 135.36(8) . 9_565 ?
O1 Ru1 Sm2 44.64(8) 9_565 9_565 ?
O3 Ru1 Sm2 48.72(5) 9_565 9_565 ?
O3 Ru1 Sm2 131.28(5) . 9_565 ?
Sm2 Ru1 Sm2 91.444(7) 11_565 9_565 ?
Sm2 Ru1 Sm2 180.0 . 9_565 ?
O1 Ru1 Sm2 44.64(8) 12 3 ?
O1 Ru1 Sm2 135.36(8) 4_565 3 ?
O1 Ru1 Sm2 106.95(10) . 3 ?
O1 Ru1 Sm2 73.05(10) 9_565 3 ?
O3 Ru1 Sm2 131.28(5) 9_565 3 ?
O3 Ru1 Sm2 48.72(5) . 3 ?
Sm2 Ru1 Sm2 180.0 11_565 3 ?
Sm2 Ru1 Sm2 91.444(7) . 3 ?
Sm2 Ru1 Sm2 88.556(7) 9_565 3 ?
Ru1 O1 Sm2 100.66(12) . . ?
Ru1 O1 Sm2 145.39(14) . 13 ?
Sm2 O1 Sm2 106.39(12) . 13 ?
Ru1 O1 Sm1 103.01(14) . . ?
Sm2 O1 Sm1 95.46(10) . . ?
Sm2 O1 Sm1 95.57(10) 13 . ?
Sm2 O2 Sm2 109.96(16) 7_545 . ?
Sm2 O2 Sm1 110.84(11) 7_545 . ?
Sm2 O2 Sm1 109.94(11) . . ?
Sm2 O2 Sm1 110.84(11) 7_545 2 ?
Sm2 O2 Sm1 109.94(11) . 2 ?
Sm1 O2 Sm1 105.22(15) . 2 ?
Ru1 O3 Ru1 143.5(3) 2_565 . ?
Ru1 O3 Sm2 95.734(11) 2_565 . ?
Ru1 O3 Sm2 95.734(11) . . ?
Ru1 O3 Sm2 95.734(11) 2_565 3 ?
Ru1 O3 Sm2 95.734(11) . 3 ?
Sm2 O3 Sm2 142.8(2) . 3 ?

loop_
_geom_bond_atom_site_label_1
_geom_bond_atom_site_label_2
_geom_bond_distance
_geom_bond_site_symmetry_2
_geom_bond_publ_flag
Sm1 O2 2.341(2) 9 ?
Sm1 O2 2.341(2) . ?
Sm1 O2 2.341(2) 3 ?
Sm1 O2 2.341(2) 11 ?
Sm1 O1 2.691(3) . ?
Sm1 O1 2.691(3) 9 ?
Sm1 O1 2.691(3) 12 ?
Sm1 O1 2.691(3) 4 ?
Sm1 Sm1 3.7193 2_554 ?
Sm1 Sm1 3.7194 2 ?
Sm1 Sm2 3.7704(2) . ?
Sm1 Sm2 3.7704(2) 9 ?
Sm2 O2 2.256(4) 7 ?
Sm2 O2 2.264(4) . ?
Sm2 O1 2.397(3) . ?
Sm2 O1 2.397(3) 10_556 ?
Sm2 O1 2.413(3) 13 ?
Sm2 O1 2.413(3) 6 ?
Sm2 O3 2.5320(18) . ?
Sm2 Ru1 3.3522(2) . ?
Sm2 Ru1 3.3522(2) 2_565 ?
Sm2 Sm2 3.70111(13) 7 ?
Sm2 Sm2 3.70111(13) 7_545 ?
Ru1 O1 1.942(3) 12 ?
Ru1 O1 1.942(3) 4_565 ?
Ru1 O1 1.942(3) . ?
Ru1 O1 1.942(3) 9_565 ?
Ru1 O3 1.9584(17) 9_565 ?
Ru1 O3 1.9584(17) . ?
Ru1 Sm2 3.3522(2) 11_565 ?
Ru1 Sm2 3.3522(2) 9_565 ?
Ru1 Sm2 3.3522(2) 3 ?
O1 Sm2 2.413(3) 13 ?
O2 Sm2 2.256(4) 7_545 ?
O2 Sm1 2.341(2) 2 ?
O3 Ru1 1.9584(17) 2_565 ?
O3 Sm2 2.5320(18) 3 ?
